data_4108075
loop_
_publ_author_name
'Nicholas A. Piro'
'Christopher C. Cummins'

_publ_contact_author_address
;Department of Chemistry
Massachusetts Institute of Technology
77 Massachusetts Avenue, Room 6-435
Cambridge, MA  02139-4307 (USA)
;
_publ_contact_author_email ccummins@mit.edu
_publ_contact_author_fax 617-258-5700
_publ_contact_author_name 'Christopher C. Cummins'
_publ_contact_author_phone 617-253-5332
_publ_section_title
;
 P2Addition to Terminal Phosphide M\\tbP Triple Bonds: A Rational
 Synthesis of cyclo-P3 Complexes
;
_journal_name_full 'Journal of the American Chemical Society'
_journal_page_first 9524
_journal_page_last 9535
_journal_paper_doi 10.1021/ja802080m
_journal_volume 130
_journal_year 2008
_chemical_formula_sum 'C43 H60 N3 O5 P3 W2'
_chemical_formula_weight 1159.55
_chemical_name_common (CO)5W(cyclo-P3)W(N[iPr]Ar)3
_chemical_name_systematic
;

 ?

;
_space_group_IT_number 2
_symmetry_cell_setting triclinic
_symmetry_space_group_name_Hall '-P 1'
_symmetry_space_group_name_H-M 'P -1'
_atom_sites_solution_hydrogens geom
_atom_sites_solution_primary direct
_atom_sites_solution_secondary difmap
_audit_creation_method SHELXL-97
_cell_angle_alpha 77.231(3)
_cell_angle_beta 75.225(3)
_cell_angle_gamma 67.525(3)
_cell_formula_units_Z 2
_cell_length_a 11.350(2)
_cell_length_b 14.150(3)
_cell_length_c 16.557(3)
_cell_measurement_reflns_used 9984
_cell_measurement_temperature 100(2)
_cell_measurement_theta_max 0.00
_cell_measurement_theta_min 0.00
_cell_volume 2353.1(8)
_computing_cell_refinement 'SAINT 7 (Bruker-AXS, 2005)'
_computing_data_collection 'SMART 5 (Bruker-AXS, 2003)'
_computing_data_reduction 'SAINT 7 (Bruker-AXS, 2005)'
_computing_molecular_graphics 'Bruker SHELXTL'
_computing_publication_material 'Bruker SHELXTL'
_computing_structure_refinement 'SHELXL-97 (Sheldrick, 1997)'
_computing_structure_solution 'SHELXS-97 (Sheldrick, 1990)'
_diffrn_ambient_temperature 100(2)
_diffrn_detector_area_resol_mean 8.3
_diffrn_measured_fraction_theta_full 0.994
_diffrn_measured_fraction_theta_max 0.994
_diffrn_measurement_device_type 'Bruker Smart APEX CCD'
_diffrn_measurement_method 'omega and phi scans'
_diffrn_radiation_monochromator graphite
_diffrn_radiation_source 'fine-focus sealed tube'
_diffrn_radiation_type MoK\a
_diffrn_radiation_wavelength 0.71073
_diffrn_reflns_av_R_equivalents 0.0457
_diffrn_reflns_av_sigmaI/netI 0.0484
_diffrn_reflns_limit_h_max 15
_diffrn_reflns_limit_h_min -15
_diffrn_reflns_limit_k_max 19
_diffrn_reflns_limit_k_min -19
_diffrn_reflns_limit_l_max 22
_diffrn_reflns_limit_l_min -21
_diffrn_reflns_number 44584
_diffrn_reflns_theta_full 29.13
_diffrn_reflns_theta_max 29.13
_diffrn_reflns_theta_min 1.89
_diffrn_standards_decay_% 0
_diffrn_standards_interval_count 0
_diffrn_standards_interval_time 0
_diffrn_standards_number 0
_exptl_absorpt_coefficient_mu 5.031
_exptl_absorpt_correction_T_max 0.8637
_exptl_absorpt_correction_T_min 0.5191
_exptl_absorpt_correction_type multi-scan
_exptl_absorpt_process_details 'SADABS (Sheldrick, 2005)'
_exptl_crystal_colour red
_exptl_crystal_density_diffrn 1.637
_exptl_crystal_description plate
_exptl_crystal_F_000 1144
_exptl_crystal_size_max 0.15
_exptl_crystal_size_mid 0.10
_exptl_crystal_size_min 0.03
_refine_diff_density_max 2.462
_refine_diff_density_min -3.862
_refine_diff_density_rms 0.188
_refine_ls_extinction_method none
_refine_ls_goodness_of_fit_ref 1.095
_refine_ls_hydrogen_treatment constr
_refine_ls_matrix_type full
_refine_ls_number_parameters 560
_refine_ls_number_reflns 12603
_refine_ls_number_restraints 135
_refine_ls_restrained_S_all 1.092
_refine_ls_R_factor_all 0.0621
_refine_ls_R_factor_gt 0.0420
_refine_ls_shift/su_max 0.003
_refine_ls_shift/su_mean 0.000
_refine_ls_structure_factor_coef Fsqd
_refine_ls_weighting_details 'calc w=1/[\s^2^(Fo^2^)+(0.0149P)^2^+22.2758P] where P=(Fo^2^+2Fc^2^)/3'
_refine_ls_weighting_scheme calc
_refine_ls_wR_factor_gt 0.0914
_refine_ls_wR_factor_ref 0.0994
_reflns_number_gt 9954
_reflns_number_total 12603
_reflns_threshold_expression >2sigma(I)
_cod_data_source_file ja802080m-file002.cif
_cod_data_source_block 06209
_cod_original_cell_volume 2352.9(8)
_cod_database_code 4108075

loop_
_symmetry_equiv_pos_as_xyz
'x, y, z'
'-x, -y, -z'

loop_
_atom_site_label
_atom_site_type_symbol
_atom_site_fract_x
_atom_site_fract_y
_atom_site_fract_z
_atom_site_U_iso_or_equiv
_atom_site_adp_type
_atom_site_occupancy
_atom_site_symmetry_multiplicity
_atom_site_calc_flag
_atom_site_refinement_flags
_atom_site_disorder_assembly
_atom_site_disorder_group
P1 P 1.15479(16) 0.57890(12) 0.66979(10) 0.0227(3) Uani 1 1 d . . .
P2 P 1.30133(16) 0.54840(12) 0.55782(10) 0.0230(3) Uani 1 1 d . . .
P3 P 1.10743(15) 0.54851(12) 0.56253(10) 0.0228(3) Uani 1 1 d . . .
W1 W 1.24827(2) 0.396134(17) 0.647429(14) 0.01511(6) Uani 1 1 d . . .
N1 N 1.2940(4) 0.3189(3) 0.5526(3) 0.0162(9) Uani 1 1 d . . .
C11 C 1.4024(5) 0.2230(4) 0.5603(3) 0.0166(10) Uani 1 1 d . . .
C12 C 1.5299(5) 0.2213(4) 0.5265(4) 0.0178(11) Uani 1 1 d . . .
H12 H 1.5453 0.2837 0.5015 0.021 Uiso 1 1 calc R . .
C13 C 1.6331(5) 0.1288(4) 0.5295(4) 0.0194(11) Uani 1 1 d . . .
C14 C 1.6078(6) 0.0390(5) 0.5701(4) 0.0230(12) Uani 1 1 d . . .
H14 H 1.6787 -0.0241 0.5744 0.028 Uiso 1 1 calc R . .
C15 C 1.4825(6) 0.0386(4) 0.6046(4) 0.0204(11) Uani 1 1 d . . .
C16 C 1.3800(6) 0.1319(4) 0.5990(4) 0.0194(11) Uani 1 1 d . . .
H16 H 1.2936 0.1336 0.6219 0.023 Uiso 1 1 calc R . .
C17 C 1.2524(5) 0.3430(4) 0.4694(4) 0.0195(11) Uani 1 1 d . . .
H17 H 1.1729 0.4065 0.4717 0.023 Uiso 1 1 calc R . .
C18 C 1.2150(6) 0.2573(5) 0.4536(4) 0.0238(12) Uani 1 1 d . . .
H18A H 1.2919 0.1946 0.4479 0.036 Uiso 1 1 calc R . .
H18B H 1.1798 0.2787 0.4015 0.036 Uiso 1 1 calc R . .
H18C H 1.1491 0.2432 0.5010 0.036 Uiso 1 1 calc R . .
C19 C 1.3549(6) 0.3674(5) 0.3966(4) 0.0286(14) Uani 1 1 d . . .
H19A H 1.3742 0.4249 0.4070 0.043 Uiso 1 1 calc R . .
H19B H 1.3220 0.3864 0.3438 0.043 Uiso 1 1 calc R . .
H19C H 1.4342 0.3064 0.3922 0.043 Uiso 1 1 calc R . .
C131 C 1.7685(6) 0.1243(5) 0.4869(4) 0.0260(13) Uani 1 1 d . . .
H13A H 1.8304 0.0744 0.5212 0.039 Uiso 1 1 calc R . .
H13B H 1.7752 0.1927 0.4807 0.039 Uiso 1 1 calc R . .
H13C H 1.7884 0.1029 0.4312 0.039 Uiso 1 1 calc R . .
C151 C 1.4572(6) -0.0595(5) 0.6464(4) 0.0287(14) Uani 1 1 d . . .
H15A H 1.3735 -0.0427 0.6856 0.043 Uiso 1 1 calc R . .
H15B H 1.5265 -0.1035 0.6774 0.043 Uiso 1 1 calc R . .
H15C H 1.4550 -0.0962 0.6034 0.043 Uiso 1 1 calc R . .
N2 N 1.1036(5) 0.3682(4) 0.7298(3) 0.0189(10) Uani 1 1 d . . .
C21 C 1.0989(5) 0.2667(5) 0.7316(4) 0.0199(11) Uani 1 1 d . . .
C22 C 1.0364(5) 0.2518(5) 0.6754(4) 0.0229(12) Uani 1 1 d . . .
H22 H 0.9992 0.3080 0.6354 0.028 Uiso 1 1 calc R . .
C23 C 1.0277(6) 0.1557(5) 0.6770(4) 0.0252(13) Uani 1 1 d . . .
C24 C 1.0819(6) 0.0752(5) 0.7361(4) 0.0302(14) Uani 1 1 d . . .
H24 H 1.0765 0.0094 0.7376 0.036 Uiso 1 1 calc R . .
C25 C 1.1445(7) 0.0875(5) 0.7938(5) 0.0321(15) Uani 1 1 d . . .
C26 C 1.1526(6) 0.1843(5) 0.7903(4) 0.0262(13) Uani 1 1 d . . .
H26 H 1.1955 0.1940 0.8285 0.031 Uiso 1 1 calc R . .
C27 C 0.9868(6) 0.4336(5) 0.7844(4) 0.0291(14) Uani 1 1 d . . .
H27 H 0.9988 0.5010 0.7805 0.035 Uiso 1 1 calc R . .
C28 C 0.9733(7) 0.3874(7) 0.8773(5) 0.0434(19) Uani 1 1 d . . .
H28A H 0.9572 0.3225 0.8842 0.065 Uiso 1 1 calc R . .
H28B H 0.9005 0.4360 0.9106 0.065 Uiso 1 1 calc R . .
H28C H 1.0535 0.3739 0.8968 0.065 Uiso 1 1 calc R . .
C29 C 0.8629(6) 0.4573(6) 0.7527(5) 0.0370(17) Uani 1 1 d . . .
H29A H 0.8751 0.4834 0.6923 0.055 Uiso 1 1 calc R . .
H29B H 0.7915 0.5096 0.7834 0.055 Uiso 1 1 calc R . .
H29C H 0.8420 0.3941 0.7618 0.055 Uiso 1 1 calc R . .
C231 C 0.9617(6) 0.1402(6) 0.6151(5) 0.0331(15) Uani 1 1 d . . .
H23A H 1.0240 0.0876 0.5806 0.050 Uiso 1 1 calc R . .
H23B H 0.9292 0.2054 0.5785 0.050 Uiso 1 1 calc R . .
H23C H 0.8889 0.1176 0.6459 0.050 Uiso 1 1 calc R . .
C251 C 1.1986(8) -0.0009(6) 0.8592(6) 0.046(2) Uani 1 1 d . . .
H25A H 1.2773 0.0035 0.8699 0.069 Uiso 1 1 calc R . .
H25B H 1.2199 -0.0664 0.8386 0.069 Uiso 1 1 calc R . .
H25C H 1.1339 0.0028 0.9116 0.069 Uiso 1 1 calc R . .
N3 N 1.3995(5) 0.3624(4) 0.6993(3) 0.0181(9) Uani 1 1 d . . .
C31 C 1.4062(6) 0.2810(5) 0.7710(4) 0.0206(12) Uani 1 1 d . . .
C32 C 1.4832(6) 0.1792(5) 0.7610(4) 0.0254(13) Uani 1 1 d . . .
H32 H 1.5295 0.1621 0.7067 0.031 Uiso 1 1 calc R . .
C33 C 1.4926(7) 0.1026(5) 0.8303(5) 0.0336(16) Uani 1 1 d . . .
C34 C 1.4223(7) 0.1282(6) 0.9092(5) 0.0368(17) Uani 1 1 d . . .
H34 H 1.4272 0.0753 0.9563 0.044 Uiso 1 1 calc R . .
C35 C 1.3445(7) 0.2299(6) 0.9208(4) 0.0305(14) Uani 1 1 d . . .
C36 C 1.3380(6) 0.3059(5) 0.8510(4) 0.0238(12) Uani 1 1 d . . .
H36 H 1.2867 0.3757 0.8578 0.029 Uiso 1 1 calc R . .
C37 C 1.4998(6) 0.4114(5) 0.6880(4) 0.0233(12) Uani 1 1 d . . .
H37 H 1.4905 0.4634 0.6361 0.028 Uiso 1 1 calc R . .
C38 C 1.4771(6) 0.4699(5) 0.7606(4) 0.0292(14) Uani 1 1 d . . .
H38A H 1.3884 0.5200 0.7679 0.044 Uiso 1 1 calc R . .
H38B H 1.5392 0.5062 0.7481 0.044 Uiso 1 1 calc R . .
H38C H 1.4891 0.4211 0.8126 0.044 Uiso 1 1 calc R . .
C39 C 1.6374(6) 0.3337(5) 0.6730(4) 0.0292(14) Uani 1 1 d . . .
H39A H 1.6531 0.2849 0.7246 0.044 Uiso 1 1 calc R . .
H39B H 1.6996 0.3702 0.6576 0.044 Uiso 1 1 calc R . .
H39C H 1.6479 0.2959 0.6272 0.044 Uiso 1 1 calc R . .
C331 C 1.5805(9) -0.0075(5) 0.8194(5) 0.048(2) Uani 1 1 d . . .
H33A H 1.5290 -0.0530 0.8376 0.072 Uiso 1 1 calc R . .
H33B H 1.6476 -0.0294 0.8537 0.072 Uiso 1 1 calc R . .
H33C H 1.6216 -0.0112 0.7599 0.072 Uiso 1 1 calc R . .
C351 C 1.2697(8) 0.2569(7) 1.0063(4) 0.045(2) Uani 1 1 d . . .
H35A H 1.1951 0.2334 1.0216 0.068 Uiso 1 1 calc R . .
H35B H 1.2391 0.3319 1.0053 0.068 Uiso 1 1 calc R . .
H35C H 1.3262 0.2230 1.0480 0.068 Uiso 1 1 calc R . .
W2 W 1.05088(3) 0.72216(2) 0.762531(17) 0.02862(7) Uani 1 1 d . . .
C1 C 0.9806(8) 0.8305(6) 0.8373(5) 0.0433(19) Uani 1 1 d . . .
C2 C 1.1034(8) 0.6151(7) 0.8637(5) 0.0406(18) Uani 1 1 d . . .
C3 C 0.8740(7) 0.7066(6) 0.7840(5) 0.0370(16) Uani 1 1 d . . .
C4 C 0.9860(7) 0.8293(5) 0.6637(5) 0.0326(15) Uani 1 1 d . . .
C5 C 1.2250(8) 0.7444(6) 0.7338(5) 0.0376(16) Uani 1 1 d . . .
O1 O 0.9408(7) 0.8915(5) 0.8837(4) 0.0618(19) Uani 1 1 d . . .
O2 O 1.1306(7) 0.5548(5) 0.9206(4) 0.0582(17) Uani 1 1 d . . .
O3 O 0.7716(5) 0.7025(5) 0.7949(4) 0.0519(15) Uani 1 1 d . . .
O4 O 0.9442(5) 0.8885(4) 0.6099(4) 0.0453(13) Uani 1 1 d . . .
O5 O 1.3230(5) 0.7585(5) 0.7159(4) 0.0506(15) Uani 1 1 d . . .
C1T C 1.503(3) 0.607(3) 0.923(2) 0.159(14) Uani 0.60(2) 1 d PDU A 1
H1T1 H 1.5583 0.5376 0.9422 0.238 Uiso 0.60(2) 1 calc PR A 1
H1T2 H 1.5583 0.6481 0.8920 0.238 Uiso 0.60(2) 1 calc PR A 1
H1T3 H 1.4511 0.6039 0.8855 0.238 Uiso 0.60(2) 1 calc PR A 1
C2T C 1.429(4) 0.650(2) 0.986(2) 0.182(12) Uani 0.60(2) 1 d PDU A 1
H2T1 H 1.4832 0.6216 1.0299 0.218 Uiso 0.60(2) 1 calc PR A 1
H2T2 H 1.3634 0.6157 1.0029 0.218 Uiso 0.60(2) 1 calc PR A 1
C3T C 1.359(2) 0.7460(19) 1.0033(15) 0.103(7) Uani 0.60(2) 1 d PDU A 1
H3T1 H 1.2829 0.7673 0.9765 0.124 Uiso 0.60(2) 1 calc PR A 1
H3T2 H 1.4123 0.7881 0.9698 0.124 Uiso 0.60(2) 1 calc PR A 1
C4T C 1.312(2) 0.783(2) 1.0779(16) 0.119(8) Uani 0.60(2) 1 d PDU A 1
H4T1 H 1.2816 0.7279 1.1142 0.143 Uiso 0.60(2) 1 calc PR A 1
H4T2 H 1.3919 0.7750 1.0963 0.143 Uiso 0.60(2) 1 calc PR A 1
C5T C 1.2313(16) 0.863(2) 1.1086(15) 0.108(10) Uani 0.60(2) 1 d PDU A 1
H5T1 H 1.1985 0.8441 1.1684 0.162 Uiso 0.60(2) 1 calc PR A 1
H5T2 H 1.1587 0.8936 1.0783 0.162 Uiso 0.60(2) 1 calc PR A 1
H5T3 H 1.2743 0.9130 1.1030 0.162 Uiso 0.60(2) 1 calc PR A 1
C1S C 1.5003(16) 0.666(2) 0.8734(15) 0.162(18) Uani 0.40(2) 1 d PRDU A 2
H1S1 H 1.5401 0.6029 0.8470 0.243 Uiso 0.40(2) 1 calc PR A 2
H1S2 H 1.5622 0.6726 0.9019 0.243 Uiso 0.40(2) 1 calc PR A 2
H1S3 H 1.4767 0.7261 0.8300 0.243 Uiso 0.40(2) 1 calc PR A 2
C2S C 1.399(3) 0.663(3) 0.927(2) 0.162(12) Uani 0.40(2) 1 d PDU A 2
H2S1 H 1.4320 0.5971 0.9641 0.194 Uiso 0.40(2) 1 calc PR A 2
H2S2 H 1.3482 0.6488 0.8934 0.194 Uiso 0.40(2) 1 calc PR A 2
C3S C 1.309(3) 0.724(3) 0.979(2) 0.123(9) Uani 0.40(2) 1 d PDU A 2
H3S1 H 1.2795 0.7879 0.9396 0.148 Uiso 0.40(2) 1 calc PR A 2
H3S2 H 1.2395 0.6942 0.9904 0.148 Uiso 0.40(2) 1 calc PR A 2
C4S C 1.283(4) 0.763(3) 1.049(3) 0.120(10) Uani 0.40(2) 1 d PDU A 2
H4S1 H 1.2722 0.7042 1.0919 0.145 Uiso 0.40(2) 1 calc PR A 2
H4S2 H 1.3685 0.7642 1.0511 0.145 Uiso 0.40(2) 1 calc PR A 2
C5S C 1.207(3) 0.839(3) 1.087(3) 0.099(11) Uani 0.40(2) 1 d PDU A 2
H5S1 H 1.2350 0.8349 1.1391 0.148 Uiso 0.40(2) 1 calc PR A 2
H5S2 H 1.1183 0.8373 1.1002 0.148 Uiso 0.40(2) 1 calc PR A 2
H5S3 H 1.2084 0.9034 1.0503 0.148 Uiso 0.40(2) 1 calc PR A 2

loop_
_atom_site_aniso_label
_atom_site_aniso_U_11
_atom_site_aniso_U_22
_atom_site_aniso_U_33
_atom_site_aniso_U_23
_atom_site_aniso_U_13
_atom_site_aniso_U_12
P1 0.0254(8) 0.0192(7) 0.0221(8) -0.0041(6) -0.0048(6) -0.0053(6)
P2 0.0258(8) 0.0182(7) 0.0233(8) 0.0008(6) -0.0050(6) -0.0074(6)
P3 0.0234(8) 0.0181(7) 0.0239(8) -0.0034(6) -0.0091(6) -0.0008(6)
W1 0.01505(10) 0.01416(10) 0.01547(11) -0.00097(8) -0.00495(8) -0.00361(8)
N1 0.013(2) 0.014(2) 0.021(2) -0.0035(18) -0.0049(18) -0.0025(18)
C11 0.020(3) 0.015(2) 0.014(3) -0.006(2) -0.005(2) -0.001(2)
C12 0.018(3) 0.016(3) 0.019(3) -0.002(2) -0.004(2) -0.005(2)
C13 0.016(3) 0.021(3) 0.021(3) -0.005(2) -0.007(2) -0.003(2)
C14 0.020(3) 0.019(3) 0.026(3) -0.004(2) -0.011(2) 0.002(2)
C15 0.025(3) 0.014(3) 0.023(3) -0.002(2) -0.010(2) -0.005(2)
C16 0.019(3) 0.020(3) 0.020(3) -0.001(2) -0.005(2) -0.006(2)
C17 0.016(3) 0.020(3) 0.020(3) -0.004(2) -0.010(2) 0.002(2)
C18 0.020(3) 0.026(3) 0.027(3) -0.009(3) -0.009(2) -0.004(2)
C19 0.034(3) 0.035(4) 0.018(3) 0.001(3) -0.009(3) -0.013(3)
C131 0.019(3) 0.027(3) 0.030(3) -0.005(3) -0.006(2) -0.003(2)
C151 0.030(3) 0.019(3) 0.035(4) -0.001(3) -0.010(3) -0.006(3)
N2 0.019(2) 0.021(2) 0.017(2) -0.0033(19) -0.0053(19) -0.0058(19)
C21 0.014(3) 0.026(3) 0.017(3) -0.001(2) 0.000(2) -0.008(2)
C22 0.016(3) 0.029(3) 0.023(3) -0.002(2) -0.003(2) -0.007(2)
C23 0.018(3) 0.030(3) 0.029(3) -0.006(3) -0.003(2) -0.009(2)
C24 0.026(3) 0.024(3) 0.040(4) 0.000(3) -0.002(3) -0.013(3)
C25 0.028(3) 0.030(3) 0.038(4) 0.005(3) -0.007(3) -0.014(3)
C26 0.022(3) 0.035(3) 0.023(3) 0.000(3) -0.005(2) -0.013(3)
C27 0.020(3) 0.036(4) 0.033(4) -0.016(3) 0.004(3) -0.011(3)
C28 0.029(4) 0.071(6) 0.028(4) -0.016(4) 0.000(3) -0.013(4)
C29 0.023(3) 0.047(4) 0.033(4) -0.014(3) -0.004(3) 0.002(3)
C231 0.025(3) 0.036(4) 0.044(4) -0.011(3) -0.006(3) -0.014(3)
C251 0.047(5) 0.037(4) 0.054(5) 0.014(4) -0.018(4) -0.019(4)
N3 0.019(2) 0.018(2) 0.019(2) -0.0010(18) -0.0068(19) -0.0067(19)
C31 0.023(3) 0.025(3) 0.017(3) 0.004(2) -0.009(2) -0.013(2)
C32 0.030(3) 0.027(3) 0.024(3) 0.002(2) -0.015(3) -0.011(3)
C33 0.041(4) 0.026(3) 0.037(4) 0.005(3) -0.024(3) -0.009(3)
C34 0.043(4) 0.039(4) 0.032(4) 0.013(3) -0.019(3) -0.020(3)
C35 0.033(4) 0.039(4) 0.022(3) 0.004(3) -0.011(3) -0.016(3)
C36 0.024(3) 0.029(3) 0.019(3) 0.001(2) -0.010(2) -0.008(3)
C37 0.021(3) 0.027(3) 0.024(3) 0.002(2) -0.009(2) -0.011(2)
C38 0.029(3) 0.032(3) 0.034(4) -0.008(3) -0.004(3) -0.017(3)
C39 0.020(3) 0.034(4) 0.035(4) -0.004(3) -0.011(3) -0.008(3)
C331 0.073(6) 0.021(3) 0.045(5) 0.008(3) -0.034(4) -0.003(4)
C351 0.050(5) 0.059(5) 0.019(4) 0.008(3) -0.006(3) -0.018(4)
W2 0.03002(14) 0.02895(14) 0.02781(15) -0.00945(11) 0.00197(11) -0.01290(12)
C1 0.043(4) 0.045(5) 0.048(5) -0.020(4) 0.008(4) -0.025(4)
C2 0.045(4) 0.049(5) 0.031(4) -0.014(4) 0.004(3) -0.022(4)
C3 0.040(4) 0.033(4) 0.038(4) -0.015(3) 0.005(3) -0.015(3)
C4 0.027(3) 0.029(3) 0.042(4) -0.011(3) -0.001(3) -0.010(3)
C5 0.042(4) 0.031(4) 0.042(4) -0.005(3) -0.008(3) -0.016(3)
O1 0.075(4) 0.058(4) 0.061(4) -0.038(3) 0.019(3) -0.036(4)
O2 0.082(5) 0.059(4) 0.028(3) -0.007(3) -0.006(3) -0.021(4)
O3 0.040(3) 0.063(4) 0.059(4) -0.027(3) 0.009(3) -0.026(3)
O4 0.037(3) 0.038(3) 0.057(4) 0.001(3) -0.016(3) -0.008(2)
O5 0.036(3) 0.049(3) 0.070(4) -0.005(3) -0.009(3) -0.021(3)
C1T 0.16(3) 0.16(3) 0.17(3) -0.08(2) 0.05(2) -0.10(2)
C2T 0.16(2) 0.189(18) 0.15(2) -0.080(16) -0.043(17) 0.027(18)
C3T 0.079(14) 0.138(15) 0.112(15) -0.047(12) -0.055(11) -0.018(11)
C4T 0.089(15) 0.166(18) 0.126(16) -0.055(13) -0.044(13) -0.037(13)
C5T 0.026(9) 0.21(3) 0.085(15) -0.051(16) -0.011(9) -0.019(12)
C1S 0.17(3) 0.18(4) 0.13(3) -0.13(3) -0.051(19) 0.01(3)
C2S 0.14(2) 0.22(3) 0.13(2) -0.082(18) -0.089(17) 0.004(19)
C3S 0.105(18) 0.15(2) 0.139(19) -0.052(15) -0.056(15) -0.035(16)
C4S 0.13(2) 0.123(18) 0.15(2) -0.058(15) -0.033(17) -0.060(15)
C5S 0.045(17) 0.10(2) 0.13(3) -0.014(17) 0.000(18) -0.024(15)

loop_
_atom_type_symbol
_atom_type_description
_atom_type_scat_dispersion_real
_atom_type_scat_dispersion_imag
_atom_type_scat_source
C C 0.0033 0.0016 'International Tables Vol C Tables 4.2.6.8 and 6.1.1.4'
H H 0.0000 0.0000 'International Tables Vol C Tables 4.2.6.8 and 6.1.1.4'
N N 0.0061 0.0033 'International Tables Vol C Tables 4.2.6.8 and 6.1.1.4'
O O 0.0106 0.0060 'International Tables Vol C Tables 4.2.6.8 and 6.1.1.4'
P P 0.1023 0.0942 'International Tables Vol C Tables 4.2.6.8 and 6.1.1.4'
W W -0.8490 6.8722 'International Tables Vol C Tables 4.2.6.8 and 6.1.1.4'

loop_
_geom_angle_atom_site_label_1
_geom_angle_atom_site_label_2
_geom_angle_atom_site_label_3
_geom_angle
P2 P1 P3 60.95(8)
P2 P1 W1 65.66(6)
P3 P1 W1 65.77(6)
P2 P1 W2 136.46(8)
P3 P1 W2 134.00(8)
W1 P1 W2 152.98(7)
P1 P2 P3 59.56(7)
P1 P2 W1 63.21(6)
P3 P2 W1 64.43(6)
P1 P3 P2 59.49(7)
P1 P3 W1 63.11(6)
P2 P3 W1 64.23(6)
N2 W1 N1 109.94(19)
N2 W1 N3 111.37(19)
N1 W1 N3 110.75(19)
N2 W1 P1 90.19(15)
N1 W1 P1 136.70(14)
N3 W1 P1 95.53(14)
N2 W1 P2 138.70(15)
N1 W1 P2 94.23(14)
N3 W1 P2 89.05(14)
P1 W1 P2 51.13(5)
N2 W1 P3 95.25(15)
N1 W1 P3 88.11(14)
N3 W1 P3 138.08(14)
P1 W1 P3 51.12(5)
P2 W1 P3 51.34(5)
C11 N1 C17 112.7(4)
C11 N1 W1 112.9(3)
C17 N1 W1 133.9(4)
C16 C11 C12 120.0(5)
C16 C11 N1 120.0(5)
C12 C11 N1 120.0(5)
C13 C12 C11 120.2(5)
C12 C13 C14 118.5(5)
C12 C13 C131 120.8(5)
C14 C13 C131 120.7(5)
C15 C14 C13 122.5(5)
C16 C15 C14 118.0(5)
C16 C15 C151 120.4(5)
C14 C15 C151 121.6(5)
C15 C16 C11 120.8(5)
N1 C17 C18 111.8(5)
N1 C17 C19 112.1(5)
C18 C17 C19 111.1(5)
C21 N2 C27 112.2(5)
C21 N2 W1 113.7(4)
C27 N2 W1 133.6(4)
C26 C21 C22 119.3(6)
C26 C21 N2 120.9(5)
C22 C21 N2 119.8(5)
C23 C22 C21 121.1(6)
C24 C23 C22 118.4(6)
C24 C23 C231 121.1(6)
C22 C23 C231 120.6(6)
C23 C24 C25 122.1(6)
C26 C25 C24 118.3(6)
C26 C25 C251 121.0(7)
C24 C25 C251 120.7(6)
C21 C26 C25 120.9(6)
N2 C27 C29 111.7(5)
N2 C27 C28 113.0(6)
C29 C27 C28 110.8(6)
C31 N3 C37 112.7(4)
C31 N3 W1 113.2(3)
C37 N3 W1 133.6(4)
C32 C31 C36 119.8(6)
C32 C31 N3 120.6(5)
C36 C31 N3 119.6(5)
C33 C32 C31 120.2(6)
C32 C33 C34 119.4(7)
C32 C33 C331 119.8(7)
C34 C33 C331 120.7(6)
C33 C34 C35 121.4(6)
C36 C35 C34 118.4(6)
C36 C35 C351 120.6(7)
C34 C35 C351 121.0(6)
C35 C36 C31 120.8(6)
N3 C37 C38 112.2(5)
N3 C37 C39 112.1(5)
C38 C37 C39 111.5(5)
C1 W2 C3 90.7(3)
C1 W2 C2 88.7(3)
C3 W2 C2 92.2(3)
C1 W2 C5 89.7(3)
C3 W2 C5 176.1(3)
C2 W2 C5 91.7(3)
C1 W2 C4 90.7(3)
C3 W2 C4 84.0(3)
C2 W2 C4 176.2(3)
C5 W2 C4 92.1(3)
C1 W2 P1 176.3(3)
C3 W2 P1 92.2(2)
C2 W2 P1 89.0(2)
C5 W2 P1 87.5(2)
C4 W2 P1 91.7(2)
O1 C1 W2 177.5(8)
O2 C2 W2 178.7(7)
O3 C3 W2 176.9(7)
O4 C4 W2 176.8(6)
O5 C5 W2 178.5(7)
C1T C2T C3T 137(3)
C2T C3T C4T 130(3)
C5T C4T C3T 140(3)
C1S C2S C3S 136(4)
C4S C3S C2S 146(4)
C5S C4S C3S 143(4)

loop_
_geom_bond_atom_site_label_1
_geom_bond_atom_site_label_2
_geom_bond_distance
P1 P2 2.150(2)
P1 P3 2.151(2)
P1 W1 2.4648(16)
P1 W2 2.5460(16)
P2 P3 2.182(2)
P2 W1 2.5158(16)
P3 W1 2.5201(16)
W1 N2 1.956(5)
W1 N1 1.959(5)
W1 N3 1.963(5)
N1 C11 1.449(7)
N1 C17 1.496(7)
C11 C16 1.393(8)
C11 C12 1.404(8)
C12 C13 1.385(8)
C13 C14 1.397(8)
C13 C131 1.502(8)
C14 C15 1.392(8)
C15 C16 1.390(8)
C15 C151 1.506(8)
C17 C18 1.520(8)
C17 C19 1.528(8)
N2 C21 1.451(7)
N2 C27 1.501(8)
C21 C26 1.390(8)
C21 C22 1.398(8)
C22 C23 1.394(9)
C23 C24 1.383(9)
C23 C231 1.509(9)
C24 C25 1.401(10)
C25 C26 1.395(9)
C25 C251 1.505(10)
C27 C29 1.519(9)
C27 C28 1.526(10)
N3 C31 1.455(7)
N3 C37 1.500(7)
C31 C32 1.391(9)
C31 C36 1.398(8)
C32 C33 1.388(9)
C33 C34 1.390(11)
C33 C331 1.516(10)
C34 C35 1.397(10)
C35 C36 1.390(9)
C35 C351 1.500(10)
C37 C38 1.521(9)
C37 C39 1.523(9)
W2 C1 1.980(8)
W2 C3 2.035(8)
W2 C2 2.038(9)
W2 C5 2.039(8)
W2 C4 2.045(8)
C1 O1 1.165(9)
C2 O2 1.141(10)
C3 O3 1.152(9)
C4 O4 1.141(9)
C5 O5 1.159(9)
C1T C2T 1.27(2)
C2T C3T 1.33(2)
C3T C4T 1.35(2)
C4T C5T 1.26(2)
C1S C2S 1.27(2)
C2S C3S 1.33(2)
C3S C4S 1.31(2)
C4S C5S 1.27(2)
